data_7225110
loop_
_publ_author_name
'Fang, Xiaolong'
'Zhang, Chunyan'
'Chen, Jin'
'Zhu, Hongping'
'Yuan, Youzhu'

_publ_section_title
;
 Synthesis and catalytic performance of ruthenium complexes ligated with
 rigid o-(diphenylphosphino)aniline for chemoselective hydrogenation of
 dimethyl oxalate
;
_journal_name_full 'RSC Adv.'
_journal_paper_doi 10.1039/C6RA00320F
_journal_year 2016
_chemical_formula_sum 'C74 H64 Cl10 N2 P4 Ru2'
_chemical_formula_weight 1661.79
_chemical_name_systematic
; 
 ? 
;
_space_group_IT_number 15
_symmetry_cell_setting monoclinic
_symmetry_space_group_name_Hall '-C 2yc'
_symmetry_space_group_name_H-M 'C 1 2/c 1'
_atom_sites_solution_hydrogens geom
_atom_sites_solution_primary direct
_atom_sites_solution_secondary difmap
_audit_creation_method SHELXL-97
_audit_update_record
;
2015-12-20 deposited with the CCDC.
2016-05-02 downloaded from the CCDC.
;
_cell_angle_alpha 90.00
_cell_angle_beta 105.027(5)
_cell_angle_gamma 90.00
_cell_formula_units_Z 4
_cell_length_a 28.1421(11)
_cell_length_b 15.5660(5)
_cell_length_c 16.7390(9)
_cell_measurement_reflns_used 3420
_cell_measurement_temperature 173(2)
_cell_measurement_theta_max 61.9970
_cell_measurement_theta_min 3.2590
_cell_volume 7081.9(5)
_computing_cell_refinement 'CrysAlisPro, Agilent Technologies'
_computing_data_collection 'CrysAlisPro, Agilent Technologies'
_computing_data_reduction 'CrysAlisPro, Agilent Technologies'
_computing_molecular_graphics 'Bruker SHELXTL'
_computing_publication_material 'Bruker SHELXTL'
_computing_structure_refinement 'SHELXL-97 (Sheldrick, 1997)'
_computing_structure_solution 'SHELXS-97 (Sheldrick, 1990)'
_diffrn_ambient_temperature 173(2)
_diffrn_detector_area_resol_mean 16.1903
_diffrn_measured_fraction_theta_full 0.985
_diffrn_measured_fraction_theta_max 0.985
_diffrn_measurement_device_type 'Xcalibur, Sapphire3, Gemini ultra'
_diffrn_measurement_method '\w scans'
_diffrn_radiation_monochromator mirror
_diffrn_radiation_source 'Enhance Ultra (Cu) X-ray Source'
_diffrn_radiation_type CuK\a
_diffrn_radiation_wavelength 1.54178
_diffrn_reflns_av_R_equivalents 0.0324
_diffrn_reflns_av_sigmaI/netI 0.0468
_diffrn_reflns_limit_h_max 23
_diffrn_reflns_limit_h_min -32
_diffrn_reflns_limit_k_max 15
_diffrn_reflns_limit_k_min -17
_diffrn_reflns_limit_l_max 19
_diffrn_reflns_limit_l_min -19
_diffrn_reflns_number 11208
_diffrn_reflns_theta_full 62.07
_diffrn_reflns_theta_max 62.07
_diffrn_reflns_theta_min 3.27
_exptl_absorpt_coefficient_mu 8.131
_exptl_absorpt_correction_T_max 0.6866
_exptl_absorpt_correction_T_min 0.2931
_exptl_absorpt_correction_type multi-scan
_exptl_absorpt_process_details empirical
_exptl_crystal_colour yellow
_exptl_crystal_density_diffrn 1.559
_exptl_crystal_density_meas ?
_exptl_crystal_density_method 'not measured'
_exptl_crystal_description plate
_exptl_crystal_F_000 3360
_exptl_crystal_size_max 0.20
_exptl_crystal_size_mid 0.05
_exptl_crystal_size_min 0.05
_refine_diff_density_max 0.968
_refine_diff_density_min -0.677
_refine_diff_density_rms 0.082
_refine_ls_extinction_method none
_refine_ls_goodness_of_fit_ref 1.031
_refine_ls_hydrogen_treatment mixed
_refine_ls_matrix_type full
_refine_ls_number_parameters 461
_refine_ls_number_reflns 5517
_refine_ls_number_restraints 186
_refine_ls_restrained_S_all 1.068
_refine_ls_R_factor_all 0.0498
_refine_ls_R_factor_gt 0.0384
_refine_ls_shift/su_max 0.001
_refine_ls_shift/su_mean 0.000
_refine_ls_structure_factor_coef Fsqd
_refine_ls_weighting_details 'calc w=1/[\s^2^(Fo^2^)+(0.0482P)^2^+15.0043P] where P=(Fo^2^+2Fc^2^)/3'
_refine_ls_weighting_scheme calc
_refine_ls_wR_factor_gt 0.0947
_refine_ls_wR_factor_ref 0.1010
_reflns_number_gt 4571
_reflns_number_total 5517
_reflns_threshold_expression >2sigma(I)
_cod_data_source_file c6ra00320f2.cif
_cod_data_source_block fxl-140506
_cod_depositor_comments
;
The following automatic conversions were performed:

'_symmetry_cell_setting' value 'Monoclinic' changed to 'monoclinic'
according to
/usr/data/users/saulius/crontab/automatic-downloads/rss-feeds/RSC/lib/dictionaries/cif_core.dic
dictionary named 'cif_core.dic' version 2.4.2 from 2011-04-26.

'_exptl_crystal_density_meas' value 'not measured' was changed to '?'
- the value is perceived as not measured.

Automatic conversion script
Id: cif_fix_values 4268 2015-11-12 08:31:59Z antanas 
;
_cod_original_sg_symbol_H-M C2/c
_cod_database_code 7225110

loop_
_symmetry_equiv_pos_as_xyz
'x, y, z'
'-x, y, -z+1/2'
'x+1/2, y+1/2, z'
'-x+1/2, y+1/2, -z+1/2'
'-x, -y, -z'
'x, -y, z-1/2'
'-x+1/2, -y+1/2, -z'
'x+1/2, -y+1/2, z-1/2'

loop_
_atom_site_label
_atom_site_type_symbol
_atom_site_fract_x
_atom_site_fract_y
_atom_site_fract_z
_atom_site_U_iso_or_equiv
_atom_site_adp_type
_atom_site_occupancy
_atom_site_symmetry_multiplicity
_atom_site_calc_flag
_atom_site_refinement_flags
_atom_site_disorder_assembly
_atom_site_disorder_group
Ru1 Ru 0.434728(10) 0.226810(18) 0.256936(19) 0.01880(11) Uani 1 1 d . . .
Cl1 Cl 0.5000 0.33336(8) 0.2500 0.0266(3) Uani 1 2 d S . .
Cl2 Cl 0.5000 0.12419(8) 0.2500 0.0222(3) Uani 1 2 d S . .
Cl3 Cl 0.46068(4) 0.22839(6) 0.40792(6) 0.0272(2) Uani 1 1 d . . .
P1 P 0.37943(3) 0.33375(6) 0.23840(7) 0.0227(2) Uani 1 1 d . . .
P2 P 0.38426(3) 0.11126(6) 0.24876(6) 0.0217(2) Uani 1 1 d . . .
N1 N 0.42363(14) 0.2346(3) 0.1278(2) 0.0260(8) Uani 1 1 d . . .
H1 H 0.4483(19) 0.242(3) 0.127(3) 0.030(15) Uiso 1 1 d . . .
H2 H 0.4169(17) 0.181(4) 0.109(3) 0.045(15) Uiso 1 1 d . . .
C1 C 0.38667(16) 0.2962(3) 0.0820(3) 0.0322(10) Uani 1 1 d . . .
C2 C 0.37748(19) 0.3017(3) -0.0033(3) 0.0455(13) Uani 1 1 d . . .
H2A H 0.3959 0.2685 -0.0322 0.055 Uiso 1 1 calc R . .
C3 C 0.3403(2) 0.3575(4) -0.0459(3) 0.0552(15) Uani 1 1 d . . .
H3A H 0.3337 0.3624 -0.1044 0.066 Uiso 1 1 calc R . .
C4 C 0.31368(19) 0.4043(4) -0.0048(3) 0.0513(14) Uani 1 1 d . . .
H4A H 0.2883 0.4412 -0.0346 0.062 Uiso 1 1 calc R . .
C5 C 0.32310(17) 0.3990(3) 0.0804(3) 0.0411(12) Uani 1 1 d . . .
H5A H 0.3040 0.4319 0.1085 0.049 Uiso 1 1 calc R . .
C6 C 0.36034(15) 0.3456(3) 0.1256(3) 0.0282(10) Uani 1 1 d . . .
C7 C 0.32106(14) 0.3361(3) 0.2677(3) 0.0283(10) Uani 1 1 d . . .
C8 C 0.31931(18) 0.3687(3) 0.3441(3) 0.0404(12) Uani 1 1 d . . .
H8A H 0.3483 0.3917 0.3802 0.048 Uiso 1 1 calc R . .
C9 C 0.2752(2) 0.3681(3) 0.3686(4) 0.0519(15) Uani 1 1 d . . .
H9A H 0.2744 0.3898 0.4213 0.062 Uiso 1 1 calc R . .
C10 C 0.23392(19) 0.3361(3) 0.3165(4) 0.0513(15) Uani 1 1 d . . .
H10A H 0.2040 0.3364 0.3327 0.062 Uiso 1 1 calc R . .
C11 C 0.23442(18) 0.3031(4) 0.2403(4) 0.0525(15) Uani 1 1 d . . .
H11A H 0.2051 0.2810 0.2044 0.063 Uiso 1 1 calc R . .
C12 C 0.27791(16) 0.3026(3) 0.2164(3) 0.0390(12) Uani 1 1 d . . .
H12A H 0.2784 0.2789 0.1643 0.047 Uiso 1 1 calc R . .
C13 C 0.40329(14) 0.4398(3) 0.2777(3) 0.0280(10) Uani 1 1 d . . .
C14 C 0.3881(2) 0.5149(3) 0.2352(3) 0.0457(13) Uani 1 1 d . . .
H14A H 0.3667 0.5125 0.1811 0.055 Uiso 1 1 calc R . .
C15 C 0.4035(2) 0.5930(3) 0.2702(4) 0.0587(16) Uani 1 1 d . . .
H15A H 0.3920 0.6441 0.2405 0.070 Uiso 1 1 calc R . .
C16 C 0.4349(2) 0.5982(3) 0.3467(4) 0.0543(15) Uani 1 1 d . . .
H16A H 0.4462 0.6525 0.3699 0.065 Uiso 1 1 calc R . .
C17 C 0.4498(2) 0.5247(4) 0.3895(4) 0.0662(18) Uani 1 1 d . . .
H17A H 0.4708 0.5279 0.4440 0.079 Uiso 1 1 calc R . .
C18 C 0.43511(19) 0.4456(3) 0.3553(4) 0.0537(15) Uani 1 1 d . . .
H18A H 0.4470 0.3948 0.3853 0.064 Uiso 1 1 calc R . .
C21 C 0.36481(15) 0.0768(3) 0.1405(3) 0.0280(10) Uani 1 1 d . . .
C22 C 0.39335(16) 0.0200(3) 0.1079(3) 0.0372(11) Uani 1 1 d . . .
H22A H 0.4206 -0.0080 0.1440 0.045 Uiso 1 1 calc R . .
C23 C 0.38255(19) 0.0039(4) 0.0241(3) 0.0486(13) Uani 1 1 d . . .
H23A H 0.4025 -0.0348 0.0031 0.058 Uiso 1 1 calc R . .
C24 C 0.34322(19) 0.0433(4) -0.0293(3) 0.0480(13) Uani 1 1 d . . .
H24A H 0.3359 0.0317 -0.0869 0.058 Uiso 1 1 calc R . .
C25 C 0.31461(18) 0.0996(3) 0.0009(3) 0.0469(13) Uani 1 1 d . . .
H25A H 0.2877 0.1276 -0.0361 0.056 Uiso 1 1 calc R . .
C26 C 0.32477(17) 0.1161(3) 0.0858(3) 0.0378(11) Uani 1 1 d . . .
H26A H 0.3043 0.1542 0.1063 0.045 Uiso 1 1 calc R . .
C27 C 0.32731(13) 0.1114(2) 0.2826(3) 0.0236(9) Uani 1 1 d . . .
C28 C 0.32796(15) 0.1518(3) 0.3567(3) 0.0291(10) Uani 1 1 d . . .
H28A H 0.3563 0.1829 0.3854 0.035 Uiso 1 1 calc R . .
C29 C 0.28739(16) 0.1471(3) 0.3893(3) 0.0354(11) Uani 1 1 d . . .
H29A H 0.2882 0.1748 0.4402 0.043 Uiso 1 1 calc R . .
C30 C 0.24597(16) 0.1025(3) 0.3484(3) 0.0394(12) Uani 1 1 d . . .
H30A H 0.2181 0.1005 0.3703 0.047 Uiso 1 1 calc R . .
C31 C 0.24524(16) 0.0608(3) 0.2752(3) 0.0421(12) Uani 1 1 d . . .
H31A H 0.2169 0.0292 0.2473 0.051 Uiso 1 1 calc R . .
C32 C 0.28566(15) 0.0648(3) 0.2422(3) 0.0347(11) Uani 1 1 d . . .
H32A H 0.2849 0.0358 0.1920 0.042 Uiso 1 1 calc R . .
C33 C 0.41109(14) 0.0110(2) 0.3019(3) 0.0240(9) Uani 1 1 d . . .
C34 C 0.38750(16) -0.0666(3) 0.2795(3) 0.0373(11) Uani 1 1 d . . .
H34A H 0.3584 -0.0680 0.2355 0.045 Uiso 1 1 calc R . .
C35 C 0.40506(17) -0.1417(3) 0.3192(3) 0.0443(13) Uani 1 1 d . . .
H35A H 0.3885 -0.1944 0.3020 0.053 Uiso 1 1 calc R . .
C36 C 0.44716(16) -0.1406(3) 0.3848(3) 0.0407(12) Uani 1 1 d . . .
H36A H 0.4594 -0.1921 0.4132 0.049 Uiso 1 1 calc R . .
C37 C 0.47074(16) -0.0638(3) 0.4077(3) 0.0335(11) Uani 1 1 d . . .
H37A H 0.4998 -0.0628 0.4520 0.040 Uiso 1 1 calc R . .
C38 C 0.45328(14) 0.0124(3) 0.3680(3) 0.0266(9) Uani 1 1 d . . .
H38A H 0.4698 0.0651 0.3855 0.032 Uiso 1 1 calc R . .
C41 C 0.4095(5) -0.2864(10) 0.0656(12) 0.075(2) Uani 0.774(5) 1 d PDU A 2
H41A H 0.4132 -0.2591 0.0134 0.090 Uiso 0.774(5) 1 calc PR A 2
Cl4 Cl 0.35036(13) -0.2654(3) 0.0758(2) 0.1005(12) Uani 0.774(5) 1 d PDU A 2
Cl5 Cl 0.41903(14) -0.39473(18) 0.06051(17) 0.0891(10) Uani 0.774(5) 1 d PDU A 2
Cl6 Cl 0.45314(15) -0.2414(3) 0.1498(3) 0.1273(15) Uani 0.774(5) 1 d PDU A 2
C41A C 0.4101(17) -0.282(3) 0.066(5) 0.091(5) Uani 0.226(5) 1 d PDU A 1
H41B H 0.4136 -0.2581 0.0129 0.109 Uiso 0.226(5) 1 calc PR A 1
Cl4A Cl 0.3515(4) -0.3161(10) 0.0556(7) 0.091(3) Uani 0.226(5) 1 d PDU A 1
Cl5A Cl 0.4521(4) -0.3624(8) 0.0996(7) 0.096(3) Uani 0.226(5) 1 d PDU A 1
Cl6A Cl 0.4247(5) -0.2042(7) 0.1436(8) 0.102(3) Uani 0.226(5) 1 d PDU A 1

loop_
_atom_site_aniso_label
_atom_site_aniso_U_11
_atom_site_aniso_U_22
_atom_site_aniso_U_33
_atom_site_aniso_U_23
_atom_site_aniso_U_13
_atom_site_aniso_U_12
Ru1 0.01370(17) 0.01574(17) 0.02641(18) -0.00001(13) 0.00422(12) 0.00047(11)
Cl1 0.0181(6) 0.0166(6) 0.0448(9) 0.000 0.0075(6) 0.000
Cl2 0.0158(6) 0.0154(6) 0.0365(8) 0.000 0.0085(6) 0.000
Cl3 0.0265(5) 0.0276(5) 0.0271(5) -0.0014(4) 0.0065(4) 0.0018(4)
P1 0.0177(5) 0.0185(5) 0.0308(6) 0.0010(4) 0.0046(4) 0.0028(4)
P2 0.0165(5) 0.0191(5) 0.0285(6) -0.0006(4) 0.0043(4) -0.0013(4)
N1 0.017(2) 0.030(2) 0.033(2) 0.0015(17) 0.0099(16) 0.0017(17)
C1 0.026(2) 0.032(2) 0.037(3) 0.005(2) 0.003(2) 0.0009(18)
C2 0.045(3) 0.053(3) 0.039(3) 0.006(2) 0.013(2) 0.011(2)
C3 0.059(3) 0.072(4) 0.033(3) 0.018(3) 0.008(3) 0.019(3)
C4 0.048(3) 0.055(3) 0.049(3) 0.019(3) 0.010(3) 0.020(3)
C5 0.036(3) 0.038(3) 0.049(3) 0.005(2) 0.010(2) 0.008(2)
C6 0.025(2) 0.024(2) 0.034(2) 0.0007(19) 0.0034(19) 0.0025(18)
C7 0.022(2) 0.021(2) 0.042(3) 0.0039(19) 0.0096(19) 0.0091(17)
C8 0.045(3) 0.030(2) 0.053(3) 0.002(2) 0.025(2) 0.000(2)
C9 0.072(4) 0.029(3) 0.068(4) 0.009(3) 0.043(3) 0.011(3)
C10 0.040(3) 0.040(3) 0.083(4) 0.025(3) 0.032(3) 0.019(2)
C11 0.028(3) 0.047(3) 0.081(4) 0.020(3) 0.013(3) 0.007(2)
C12 0.024(2) 0.035(3) 0.057(3) 0.012(2) 0.009(2) 0.005(2)
C13 0.022(2) 0.022(2) 0.045(3) -0.0025(19) 0.017(2) 0.0032(17)
C14 0.066(3) 0.024(2) 0.046(3) 0.006(2) 0.012(3) 0.001(2)
C15 0.093(5) 0.027(3) 0.054(4) 0.003(3) 0.017(3) -0.006(3)
C16 0.065(4) 0.023(3) 0.074(4) -0.009(3) 0.017(3) -0.008(2)
C17 0.071(4) 0.038(3) 0.069(4) -0.019(3) -0.019(3) 0.004(3)
C18 0.053(3) 0.025(3) 0.067(4) -0.004(3) -0.012(3) 0.004(2)
C21 0.025(2) 0.027(2) 0.033(2) -0.0047(19) 0.0078(19) -0.0072(18)
C22 0.028(2) 0.042(3) 0.042(3) -0.006(2) 0.008(2) -0.004(2)
C23 0.048(3) 0.051(3) 0.050(3) -0.018(3) 0.019(3) -0.010(3)
C24 0.052(3) 0.057(3) 0.036(3) -0.011(3) 0.013(3) -0.020(3)
C25 0.043(3) 0.049(3) 0.041(3) 0.001(3) -0.003(2) -0.008(2)
C26 0.033(3) 0.039(3) 0.040(3) -0.002(2) 0.007(2) -0.005(2)
C27 0.016(2) 0.019(2) 0.036(2) 0.0019(18) 0.0062(18) -0.0008(16)
C28 0.029(2) 0.021(2) 0.038(3) -0.0006(19) 0.010(2) 0.0009(18)
C29 0.038(3) 0.029(2) 0.045(3) 0.000(2) 0.021(2) 0.004(2)
C30 0.029(2) 0.033(3) 0.062(3) -0.002(2) 0.024(2) -0.002(2)
C31 0.023(2) 0.039(3) 0.066(4) -0.003(3) 0.015(2) -0.006(2)
C32 0.028(2) 0.035(3) 0.043(3) -0.004(2) 0.011(2) -0.002(2)
C33 0.021(2) 0.019(2) 0.034(2) 0.0040(18) 0.0100(18) 0.0005(16)
C34 0.027(2) 0.026(2) 0.055(3) 0.001(2) 0.005(2) -0.0031(19)
C35 0.037(3) 0.021(2) 0.074(4) 0.002(2) 0.011(3) -0.006(2)
C36 0.035(3) 0.026(2) 0.063(3) 0.010(2) 0.016(2) 0.005(2)
C37 0.030(2) 0.031(2) 0.038(3) 0.008(2) 0.006(2) 0.0023(19)
C38 0.025(2) 0.024(2) 0.032(2) -0.0004(19) 0.0092(18) 0.0002(17)
C41 0.081(5) 0.096(5) 0.064(4) 0.017(4) 0.048(4) 0.000(4)
Cl4 0.0827(18) 0.146(3) 0.078(2) 0.032(2) 0.0295(15) 0.053(2)
Cl5 0.124(3) 0.0849(17) 0.0701(17) 0.0094(13) 0.0455(17) 0.0285(17)
Cl6 0.091(2) 0.163(3) 0.148(3) -0.041(3) 0.067(2) -0.061(2)
C41A 0.086(8) 0.113(8) 0.086(8) 0.012(8) 0.044(8) -0.001(8)
Cl4A 0.052(4) 0.139(7) 0.079(5) 0.034(5) 0.013(4) -0.018(5)
Cl5A 0.085(5) 0.117(6) 0.100(6) 0.021(5) 0.050(4) 0.031(5)
Cl6A 0.109(6) 0.083(5) 0.122(6) 0.005(5) 0.045(5) -0.036(5)

loop_
_atom_type_symbol
_atom_type_description
_atom_type_scat_dispersion_real
_atom_type_scat_dispersion_imag
_atom_type_scat_source
C C 0.0181 0.0091 'International Tables Vol C Tables 4.2.6.8 and 6.1.1.4'
H H 0.0000 0.0000 'International Tables Vol C Tables 4.2.6.8 and 6.1.1.4'
P P 0.2955 0.4335 'International Tables Vol C Tables 4.2.6.8 and 6.1.1.4'
Cl Cl 0.3639 0.7018 'International Tables Vol C Tables 4.2.6.8 and 6.1.1.4'
Ru Ru 0.0552 3.2960 'International Tables Vol C Tables 4.2.6.8 and 6.1.1.4'
N N 0.0311 0.0180 'International Tables Vol C Tables 4.2.6.8 and 6.1.1.4'

loop_
_geom_angle_atom_site_label_1
_geom_angle_atom_site_label_2
_geom_angle_atom_site_label_3
_geom_angle
_geom_angle_site_symmetry_3
N1 Ru1 P1 84.41(10) .
N1 Ru1 P2 93.41(12) .
P1 Ru1 P2 100.28(4) .
N1 Ru1 Cl3 170.63(12) .
P1 Ru1 Cl3 98.40(4) .
P2 Ru1 Cl3 94.86(4) .
N1 Ru1 Cl2 84.41(10) .
P1 Ru1 Cl2 167.05(3) .
P2 Ru1 Cl2 86.90(3) .
Cl3 Ru1 Cl2 91.65(2) .
N1 Ru1 Cl1 80.18(12) .
P1 Ru1 Cl1 89.60(4) .
P2 Ru1 Cl1 167.70(4) .
Cl3 Ru1 Cl1 90.87(3) .
Cl2 Ru1 Cl1 82.06(3) .
Ru1 Cl1 Ru1 96.87(5) 2_655
Ru1 Cl2 Ru1 99.00(5) 2_655
C7 P1 C6 103.28(19) .
C7 P1 C13 98.96(19) .
C6 P1 C13 105.1(2) .
C7 P1 Ru1 127.99(14) .
C6 P1 Ru1 102.95(14) .
C13 P1 Ru1 116.13(13) .
C21 P2 C27 104.19(18) .
C21 P2 C33 101.99(19) .
C27 P2 C33 97.59(18) .
C21 P2 Ru1 108.24(14) .
C27 P2 Ru1 124.27(13) .
C33 P2 Ru1 117.77(13) .
C1 N1 Ru1 117.9(3) .
C1 N1 H1 116(4) .
Ru1 N1 H1 98(4) .
C1 N1 H2 112(3) .
Ru1 N1 H2 105(3) .
H1 N1 H2 106(5) .
C2 C1 C6 121.4(4) .
C2 C1 N1 119.6(4) .
C6 C1 N1 119.0(4) .
C1 C2 C3 118.6(5) .
C1 C2 H2A 120.7 .
C3 C2 H2A 120.7 .
C4 C3 C2 120.8(5) .
C4 C3 H3A 119.6 .
C2 C3 H3A 119.6 .
C3 C4 C5 120.5(5) .
C3 C4 H4A 119.7 .
C5 C4 H4A 119.7 .
C4 C5 C6 120.7(5) .
C4 C5 H5A 119.7 .
C6 C5 H5A 119.7 .
C1 C6 C5 118.0(4) .
C1 C6 P1 115.4(3) .
C5 C6 P1 126.5(4) .
C8 C7 C12 118.1(4) .
C8 C7 P1 120.1(3) .
C12 C7 P1 121.8(4) .
C7 C8 C9 120.8(5) .
C7 C8 H8A 119.6 .
C9 C8 H8A 119.6 .
C10 C9 C8 119.3(5) .
C10 C9 H9A 120.3 .
C8 C9 H9A 120.3 .
C9 C10 C11 121.4(5) .
C9 C10 H10A 119.3 .
C11 C10 H10A 119.3 .
C10 C11 C12 119.5(5) .
C10 C11 H11A 120.3 .
C12 C11 H11A 120.3 .
C11 C12 C7 121.0(5) .
C11 C12 H12A 119.5 .
C7 C12 H12A 119.5 .
C18 C13 C14 118.1(4) .
C18 C13 P1 119.0(3) .
C14 C13 P1 122.8(4) .
C15 C14 C13 120.7(5) .
C15 C14 H14A 119.7 .
C13 C14 H14A 119.7 .
C16 C15 C14 120.9(5) .
C16 C15 H15A 119.5 .
C14 C15 H15A 119.5 .
C15 C16 C17 119.0(5) .
C15 C16 H16A 120.5 .
C17 C16 H16A 120.5 .
C16 C17 C18 121.0(5) .
C16 C17 H17A 119.5 .
C18 C17 H17A 119.5 .
C13 C18 C17 120.3(5) .
C13 C18 H18A 119.8 .
C17 C18 H18A 119.8 .
C26 C21 C22 118.0(4) .
C26 C21 P2 120.3(3) .
C22 C21 P2 121.1(3) .
C23 C22 C21 121.0(5) .
C23 C22 H22A 119.5 .
C21 C22 H22A 119.5 .
C24 C23 C22 120.6(5) .
C24 C23 H23A 119.7 .
C22 C23 H23A 119.7 .
C25 C24 C23 119.8(5) .
C25 C24 H24A 120.1 .
C23 C24 H24A 120.1 .
C24 C25 C26 120.4(5) .
C24 C25 H25A 119.8 .
C26 C25 H25A 119.8 .
C21 C26 C25 120.3(5) .
C21 C26 H26A 119.9 .
C25 C26 H26A 119.9 .
C28 C27 C32 119.0(4) .
C28 C27 P2 117.8(3) .
C32 C27 P2 122.8(3) .
C27 C28 C29 120.4(4) .
C27 C28 H28A 119.8 .
C29 C28 H28A 119.8 .
C30 C29 C28 120.5(4) .
C30 C29 H29A 119.8 .
C28 C29 H29A 119.8 .
C29 C30 C31 119.6(4) .
C29 C30 H30A 120.2 .
C31 C30 H30A 120.2 .
C30 C31 C32 120.4(4) .
C30 C31 H31A 119.8 .
C32 C31 H31A 119.8 .
C31 C32 C27 120.1(4) .
C31 C32 H32A 119.9 .
C27 C32 H32A 119.9 .
C34 C33 C38 118.5(4) .
C34 C33 P2 119.8(3) .
C38 C33 P2 121.5(3) .
C35 C34 C33 121.7(4) .
C35 C34 H34A 119.1 .
C33 C34 H34A 119.1 .
C34 C35 C36 119.9(4) .
C34 C35 H35A 120.1 .
C36 C35 H35A 120.1 .
C37 C36 C35 118.8(4) .
C37 C36 H36A 120.6 .
C35 C36 H36A 120.6 .
C36 C37 C38 121.7(4) .
C36 C37 H37A 119.1 .
C38 C37 H37A 119.1 .
C37 C38 C33 119.3(4) .
C37 C38 H38A 120.4 .
C33 C38 H38A 120.4 .
Cl5 C41 Cl4 110.7(9) .
Cl5 C41 Cl6 110.3(9) .
Cl4 C41 Cl6 109.4(9) .
Cl5 C41 H41A 108.8 .
Cl4 C41 H41A 108.8 .
Cl6 C41 H41A 108.8 .
Cl4A C41A Cl5A 112(4) .
Cl4A C41A Cl6A 109(3) .
Cl5A C41A Cl6A 105(3) .
Cl4A C41A H41B 110.1 .
Cl5A C41A H41B 110.1 .
Cl6A C41A H41B 110.1 .

loop_
_geom_bond_atom_site_label_1
_geom_bond_atom_site_label_2
_geom_bond_distance
_geom_bond_site_symmetry_2
Ru1 N1 2.107(4) .
Ru1 P1 2.2447(10) .
Ru1 P2 2.2738(10) .
Ru1 Cl3 2.4422(10) .
Ru1 Cl2 2.4596(8) .
Ru1 Cl1 2.4998(9) .
Cl1 Ru1 2.4998(9) 2_655
Cl2 Ru1 2.4596(8) 2_655
P1 C7 1.832(4) .
P1 C6 1.834(4) .
P1 C13 1.838(4) .
P2 C21 1.832(4) .
P2 C27 1.834(4) .
P2 C33 1.857(4) .
N1 C1 1.475(6) .
N1 H1 0.71(5) .
N1 H2 0.90(5) .
C1 C2 1.386(7) .
C1 C6 1.397(6) .
C2 C3 1.404(7) .
C2 H2A 0.9500 .
C3 C4 1.355(7) .
C3 H3A 0.9500 .
C4 C5 1.384(7) .
C4 H4A 0.9500 .
C5 C6 1.397(6) .
C5 H5A 0.9500 .
C7 C8 1.389(6) .
C7 C12 1.394(6) .
C8 C9 1.404(7) .
C8 H8A 0.9500 .
C9 C10 1.355(8) .
C9 H9A 0.9500 .
C10 C11 1.378(8) .
C10 H10A 0.9500 .
C11 C12 1.382(7) .
C11 H11A 0.9500 .
C12 H12A 0.9500 .
C13 C18 1.375(7) .
C13 C14 1.378(6) .
C14 C15 1.370(7) .
C14 H14A 0.9500 .
C15 C16 1.356(8) .
C15 H15A 0.9500 .
C16 C17 1.359(8) .
C16 H16A 0.9500 .
C17 C18 1.375(7) .
C17 H17A 0.9500 .
C18 H18A 0.9500 .
C21 C26 1.396(6) .
C21 C22 1.398(6) .
C22 C23 1.379(7) .
C22 H22A 0.9500 .
C23 C24 1.374(7) .
C23 H23A 0.9500 .
C24 C25 1.372(7) .
C24 H24A 0.9500 .
C25 C26 1.399(7) .
C25 H25A 0.9500 .
C26 H26A 0.9500 .
C27 C28 1.387(6) .
C27 C32 1.395(6) .
C28 C29 1.389(6) .
C28 H28A 0.9500 .
C29 C30 1.377(6) .
C29 H29A 0.9500 .
C30 C31 1.381(7) .
C30 H30A 0.9500 .
C31 C32 1.389(6) .
C31 H31A 0.9500 .
C32 H32A 0.9500 .
C33 C34 1.383(6) .
C33 C38 1.398(6) .
C34 C35 1.372(6) .
C34 H34A 0.9500 .
C35 C36 1.391(7) .
C35 H35A 0.9500 .
C36 C37 1.374(6) .
C36 H36A 0.9500 .
C37 C38 1.386(6) .
C37 H37A 0.9500 .
C38 H38A 0.9500 .
C41 Cl5 1.713(15) .
C41 Cl4 1.748(15) .
C41 Cl6 1.757(16) .
C41 H41A 1.0000 .
C41A Cl4A 1.70(5) .
C41A Cl5A 1.71(5) .
C41A Cl6A 1.74(5) .
C41A H41B 1.0000 .
